data_2206669
loop_
_publ_author_name
'Peter Hammersh\/oj'
'Erik Riis'
'J\/orn B. Christensen'

_publ_section_title
;
 1-Bromo-3,4-bis(bromomethyl)-2,5-dimethoxybenzene
;
_journal_coeditor_code CV6552
_journal_issue 9
_journal_name_full 'Acta Crystallographica Section E'
_journal_page_first o2997
_journal_page_last o2998
_journal_paper_doi 10.1107/S1600536805025444
_journal_volume 61
_journal_year 2005
_chemical_formula_iupac 'C10 H11 Br3 O2'
_chemical_formula_moiety 'C10 H11 Br3 O2'
_chemical_formula_sum 'C10 H11 Br3 O2'
_chemical_formula_weight 402.91
_chemical_melting_point 360.0(10)
_chemical_name_common
;
1-Bromo-3,4-bis(bromomethyl)-2,5-dimethoxybenzene
;
_chemical_name_systematic
;
1-Bromo-3,4-bis(bromomethyl)-2,5-dimethoxybenzene
;
_space_group_IT_number 14
_symmetry_cell_setting monoclinic
_symmetry_space_group_name_Hall '-P 2ybc'
_symmetry_space_group_name_H-M 'P 1 21/c 1'
_atom_sites_solution_hydrogens geom
_atom_sites_solution_primary direct
_atom_sites_solution_secondary difmap
_cell_angle_alpha 90.000(7)
_cell_angle_beta 98.672(7)
_cell_angle_gamma 90.000(8)
_cell_formula_units_Z 8
_cell_length_a 16.5660(9)
_cell_length_b 17.1420(16)
_cell_length_c 8.6720(12)
_cell_measurement_reflns_used 47424
_cell_measurement_temperature 122(2)
_cell_measurement_theta_max 35.01
_cell_measurement_theta_min 1.24
_cell_volume 2434.5(4)
_computing_cell_refinement 'DIRAX (Duisenberg, 1992)'
_computing_data_collection 'COLLECT (Nonius, 1999)'
_computing_data_reduction 'EvalCCD (Duisenberg et al., 2003)'
_computing_molecular_graphics 'ORTEPIII (Burnett & Johnson, 1996)'
_computing_publication_material SHELXL97
_computing_structure_refinement 'SHELXL97 (Sheldrick, 1997)'
_computing_structure_solution 'SHELXS97 (Sheldrick, 1997)'
_diffrn_ambient_temperature 123(2)
_diffrn_measured_fraction_theta_full 1.000
_diffrn_measured_fraction_theta_max 1.000
_diffrn_measurement_device_type 'Nonius KappaCCD area-detector'
_diffrn_measurement_method '\w and \f'
_diffrn_radiation_monochromator graphite
_diffrn_radiation_source 'fine-focus sealed tube'
_diffrn_radiation_type MoK\a
_diffrn_radiation_wavelength 0.71073
_diffrn_reflns_av_R_equivalents 0.0566
_diffrn_reflns_av_sigmaI/netI 0.0303
_diffrn_reflns_limit_h_max 26
_diffrn_reflns_limit_h_min -26
_diffrn_reflns_limit_k_max 27
_diffrn_reflns_limit_k_min -27
_diffrn_reflns_limit_l_max 13
_diffrn_reflns_limit_l_min -13
_diffrn_reflns_number 106756
_diffrn_reflns_theta_full 35.01
_diffrn_reflns_theta_max 35.01
_diffrn_reflns_theta_min 1.24
_exptl_absorpt_coefficient_mu 9.92
_exptl_absorpt_correction_T_max 0.419
_exptl_absorpt_correction_T_min 0.195
_exptl_absorpt_correction_type 'Gaussian integration'
_exptl_absorpt_process_details '(Coppens, 1970)'
_exptl_crystal_colour white
_exptl_crystal_density_diffrn 2.199
_exptl_crystal_density_method 'not measured'
_exptl_crystal_description prism
_exptl_crystal_F_000 1536
_exptl_crystal_size_max 0.36
_exptl_crystal_size_mid 0.26
_exptl_crystal_size_min 0.16
_refine_diff_density_max 1.329
_refine_diff_density_min -1.137
_refine_ls_extinction_method none
_refine_ls_goodness_of_fit_ref 1.159
_refine_ls_hydrogen_treatment constr
_refine_ls_matrix_type full
_refine_ls_number_parameters 271
_refine_ls_number_reflns 10710
_refine_ls_number_restraints 0
_refine_ls_restrained_S_all 1.159
_refine_ls_R_factor_all 0.0672
_refine_ls_R_factor_gt 0.0412
_refine_ls_shift/su_max 0.001
_refine_ls_shift/su_mean 0.000
_refine_ls_structure_factor_coef Fsqd
_refine_ls_weighting_details 'calc w = 1/[\s^2^(Fo^2^)+(0.0187P)^2^+7.2256P] where P = (Fo^2^+2Fc^2^)/3'
_refine_ls_weighting_scheme calc
_refine_ls_wR_factor_gt 0.0683
_refine_ls_wR_factor_ref 0.0784
_reflns_number_gt 8305
_reflns_number_total 10710
_reflns_threshold_expression I>2\s(I)
_cod_data_source_file cv6552.cif
_cod_data_source_block I
_cod_depositor_comments
;
The following automatic conversions were performed:
'_symmetry_cell_setting' value 'Monoclinic' changed to 'monoclinic'
according to '/home/saulius/struct/CIF-dictionaries/cif_core.dic'
dictionary named 'cif_core.dic' version 2.4.1 from 2010-06-29.

Automatic conversion script
Id: cif_fix_enum 1527 2010-12-29 10:47:43Z saulius 

The following automatic conversions were performed:

'_chemical_melting_point' value '359--361' was changed to '360.0(10)'
- the average value was taken and precision was estimated.

Automatic conversion script
Id: cif_fix_values 1646 2011-03-28 12:23:43Z adriana 

The following automatic conversions were performed:

'_chemical_melting_point' value '359--361' was changed to '360.0(10)'
- the average value was taken and precision was
estimated.

'_symmetry_cell_setting' value 'Monoclinic' changed to
'monoclinic' according to
/home/saulius/struct/CIF-dictionaries/cif_core.dic dictionary named
'cif_core.dic' version 2.4.1 from 2010-06-29.

Automatic conversion script
Id: cif_fix_values 1715 2011-07-08 13:25:40Z adriana 
;
_cod_original_sg_symbol_H-M 'P 21/c'
_cod_database_code 2206669
_cod_database_fobs_code 2206669

loop_
_symmetry_equiv_pos_as_xyz
'x, y, z'
'-x, y+1/2, -z+1/2'
'-x, -y, -z'
'x, -y-1/2, z-1/2'

loop_
_atom_site_label
_atom_site_fract_x
_atom_site_fract_y
_atom_site_fract_z
_atom_site_U_iso_or_equiv
_atom_site_adp_type
_atom_site_calc_flag
_atom_site_refinement_flags
_atom_site_occupancy
_atom_site_type_symbol
Br1A 0.095015(17) 0.130891(16) -0.25685(3) 0.01737(6) Uani d . 1 Br
Br2B 0.440108(18) -0.147362(18) -0.40794(3) 0.02031(6) Uani d . 1 Br
Br2A 0.083382(18) -0.230676(17) -0.33247(4) 0.02017(6) Uani d . 1 Br
Br3A -0.190834(18) -0.178882(18) -0.18949(4) 0.02050(6) Uani d . 1 Br
Br3B 0.257974(18) -0.20596(2) 0.03512(4) 0.02677(7) Uani d . 1 Br
Br1B 0.671527(18) -0.07728(2) 0.21042(4) 0.02718(7) Uani d . 1 Br
O1A 0.13175(11) -0.03734(11) -0.1505(2) 0.0134(3) Uani d . 1 O
O1B 0.60942(12) -0.18204(13) -0.0695(3) 0.0202(4) Uani d . 1 O
C2A 0.05328(15) -0.02814(15) -0.2258(3) 0.0116(4) Uani d . 1 C
C4A -0.07787(15) -0.08505(15) -0.3319(3) 0.0117(4) Uani d . 1 C
C9A -0.13230(16) -0.15409(16) -0.3658(3) 0.0150(5) Uani d . 1 C
H9AA -0.0992 -0.1997 -0.3879 0.018 Uiso calc R 1 H
H9AB -0.1725 -0.1435 -0.4600 0.018 Uiso calc R 1 H
C6A -0.05418(15) 0.05361(15) -0.3611(3) 0.0126(4) Uani d . 1 C
H6A -0.0729 0.1035 -0.3984 0.015 Uiso calc R 1 H
C10A 0.03235(16) -0.16919(15) -0.1825(3) 0.0145(5) Uani d . 1 C
H10AA -0.0136 -0.1991 -0.1509 0.017 Uiso calc R 1 H
H10AB 0.0728 -0.1597 -0.0880 0.017 Uiso calc R 1 H
C3A 0.00154(15) -0.09304(15) -0.2501(3) 0.0113(4) Uani d . 1 C
O2B 0.35364(13) -0.04014(13) 0.1607(3) 0.0222(4) Uani d . 1 O
C9B 0.45156(17) -0.21191(16) -0.2167(3) 0.0175(5) Uani d . 1 C
H9BA 0.4013 -0.2429 -0.2151 0.021 Uiso calc R 1 H
H9BB 0.4979 -0.2485 -0.2157 0.021 Uiso calc R 1 H
C3B 0.46608(15) -0.16055(15) -0.0761(3) 0.0145(5) Uani d . 1 C
O2A -0.18440(12) -0.00719(12) -0.4546(2) 0.0172(4) Uani d . 1 O
C10B 0.31520(16) -0.13416(17) -0.0895(3) 0.0179(5) Uani d . 1 C
H10BA 0.3131 -0.1553 -0.1963 0.021 Uiso calc R 1 H
H10BB 0.2872 -0.0830 -0.0973 0.021 Uiso calc R 1 H
C1B 0.56262(16) -0.09786(17) 0.1202(3) 0.0177(5) Uani d . 1 C
C6B 0.49979(17) -0.05976(17) 0.1798(3) 0.0183(5) Uani d . 1 C
H6B 0.5115 -0.0251 0.2657 0.022 Uiso calc R 1 H
C1A 0.02454(15) 0.04410(14) -0.2832(3) 0.0116(4) Uani d . 1 C
C2B 0.54702(16) -0.14796(17) -0.0060(3) 0.0166(5) Uani d . 1 C
C4B 0.40199(16) -0.12355(16) -0.0174(3) 0.0157(5) Uani d . 1 C
C8A -0.21614(18) 0.06814(18) -0.5007(4) 0.0217(6) Uani d . 1 C
H8AA -0.2732 0.0632 -0.5499 0.026 Uiso calc R 1 H
H8AB -0.1839 0.0911 -0.5751 0.026 Uiso calc R 1 H
H8AC -0.2131 0.1018 -0.4087 0.026 Uiso calc R 1 H
C5B 0.41979(16) -0.07338(17) 0.1114(3) 0.0170(5) Uani d . 1 C
C8B 0.3677(2) 0.01603(18) 0.2832(4) 0.0231(6) Uani d . 1 C
H8BA 0.3152 0.0351 0.3072 0.028 Uiso calc R 1 H
H8BB 0.3991 0.0598 0.2503 0.028 Uiso calc R 1 H
H8BC 0.3983 -0.0083 0.3764 0.028 Uiso calc R 1 H
C5A -0.10554(15) -0.01083(15) -0.3838(3) 0.0125(4) Uani d . 1 C
C7A 0.13977(18) -0.01821(19) 0.0130(3) 0.0218(6) Uani d . 1 C
H7AA 0.1966 -0.0256 0.0615 0.026 Uiso calc R 1 H
H7AB 0.1042 -0.0523 0.0637 0.026 Uiso calc R 1 H
H7AC 0.1240 0.0363 0.0248 0.026 Uiso calc R 1 H
C7B 0.6407(2) -0.2523(2) 0.0084(4) 0.0289(7) Uani d . 1 C
H7BA 0.6849 -0.2731 -0.0428 0.035 Uiso calc R 1 H
H7BB 0.5968 -0.2909 0.0034 0.035 Uiso calc R 1 H
H7BC 0.6616 -0.2406 0.1177 0.035 Uiso calc R 1 H

loop_
_atom_site_aniso_label
_atom_site_aniso_U_11
_atom_site_aniso_U_22
_atom_site_aniso_U_33
_atom_site_aniso_U_12
_atom_site_aniso_U_13
_atom_site_aniso_U_23
Br1A 0.01750(12) 0.01271(11) 0.02179(13) -0.00352(9) 0.00257(9) -0.00270(10)
Br2B 0.02227(13) 0.01913(13) 0.01896(13) 0.00046(10) 0.00129(10) 0.00101(10)
Br2A 0.02330(13) 0.01404(12) 0.02457(14) 0.00443(10) 0.00813(11) -0.00341(10)
Br3A 0.02053(13) 0.01962(13) 0.02245(13) -0.00613(10) 0.00680(10) -0.00038(11)
Br3B 0.01238(11) 0.02525(15) 0.04156(19) -0.00258(10) 0.00043(11) 0.01239(13)
Br1B 0.01394(12) 0.02795(16) 0.03661(17) -0.00589(11) -0.00603(11) 0.00368(13)
O1A 0.0093(7) 0.0175(9) 0.0130(8) 0.0027(6) 0.0002(6) -0.0029(7)
O1B 0.0123(8) 0.0233(10) 0.0259(10) 0.0030(8) 0.0057(7) 0.0060(9)
C2A 0.0103(10) 0.0129(10) 0.0115(10) 0.0020(8) 0.0020(8) -0.0021(8)
C4A 0.0132(10) 0.0112(10) 0.0108(10) -0.0014(8) 0.0023(8) -0.0003(8)
C9A 0.0159(11) 0.0147(11) 0.0148(11) -0.0026(9) 0.0036(9) -0.0006(9)
C6A 0.0136(10) 0.0110(10) 0.0132(10) 0.0018(8) 0.0022(8) -0.0003(8)
C10A 0.0167(11) 0.0128(11) 0.0138(11) 0.0021(9) 0.0019(9) -0.0008(9)
C3A 0.0128(10) 0.0097(10) 0.0116(10) 0.0009(8) 0.0024(8) -0.0006(8)
O2B 0.0162(9) 0.0231(11) 0.0274(11) 0.0004(8) 0.0042(8) -0.0054(9)
C9B 0.0157(11) 0.0150(12) 0.0207(13) 0.0017(9) -0.0008(10) 0.0019(10)
C3B 0.0112(10) 0.0132(11) 0.0186(12) -0.0006(8) 0.0001(9) 0.0039(9)
O2A 0.0114(8) 0.0156(9) 0.0229(10) 0.0005(7) -0.0025(7) 0.0020(8)
C10B 0.0112(10) 0.0195(13) 0.0221(13) 0.0002(9) -0.0002(9) 0.0040(10)
C1B 0.0110(10) 0.0180(12) 0.0227(13) -0.0031(9) -0.0022(9) 0.0034(10)
C6B 0.0171(12) 0.0184(12) 0.0181(12) -0.0027(10) -0.0011(10) -0.0004(10)
C1A 0.0134(10) 0.0095(10) 0.0122(10) -0.0013(8) 0.0032(8) -0.0007(8)
C2B 0.0115(10) 0.0168(12) 0.0213(12) 0.0002(9) 0.0019(9) 0.0048(10)
C4B 0.0102(10) 0.0154(11) 0.0203(12) -0.0008(9) -0.0015(9) 0.0048(10)
C8A 0.0162(12) 0.0197(13) 0.0280(15) 0.0050(10) -0.0003(11) 0.0060(11)
C5B 0.0118(10) 0.0178(12) 0.0211(13) 0.0004(9) 0.0012(9) 0.0018(10)
C8B 0.0274(15) 0.0198(14) 0.0235(14) 0.0021(11) 0.0080(12) 0.0001(11)
C5A 0.0110(10) 0.0146(11) 0.0114(10) 0.0007(8) 0.0001(8) 0.0000(9)
C7A 0.0203(13) 0.0283(15) 0.0149(12) 0.0063(11) -0.0033(10) -0.0070(11)
C7B 0.0223(14) 0.0285(16) 0.0376(18) 0.0113(12) 0.0097(13) 0.0112(14)

loop_
_atom_type_symbol
_atom_type_description
_atom_type_scat_dispersion_real
_atom_type_scat_dispersion_imag
_atom_type_scat_source
C C 0.0033 0.0016 'International Tables Vol C Tables 4.2.6.8 and 6.1.1.4'
H H 0.0000 0.0000 'International Tables Vol C Tables 4.2.6.8 and 6.1.1.4'
O O 0.0106 0.0060 'International Tables Vol C Tables 4.2.6.8 and 6.1.1.4'
Br Br -0.2901 2.4595 'International Tables Vol C Tables 4.2.6.8 and 6.1.1.4'

loop_
_geom_angle_atom_site_label_1
_geom_angle_atom_site_label_2
_geom_angle_atom_site_label_3
_geom_angle
_geom_angle_publ_flag
C2A O1A C7A 112.4(2) y
C2B O1B C7B 114.0(2) y
O1A C2A C1A 121.4(2) y
O1A C2A C3A 119.6(2) y
C1A C2A C3A 119.0(2) y
C5A C4A C3A 119.1(2) y
C5A C4A C9A 119.9(2) y
C3A C4A C9A 121.0(2) y
C4A C9A Br3A 111.76(18) y
C4A C9A H9AA 109.3 ?
Br3A C9A H9AA 109.3 ?
C4A C9A H9AB 109.3 ?
Br3A C9A H9AB 109.3 ?
H9AA C9A H9AB 107.9 ?
C1A C6A C5A 119.1(2) y
C1A C6A H6A 120.4 ?
C5A C6A H6A 120.4 ?
C3A C10A Br2A 111.47(18) y
C3A C10A H10AA 109.3 ?
Br2A C10A H10AA 109.3 ?
C3A C10A H10AB 109.3 ?
Br2A C10A H10AB 109.3 ?
H10AA C10A H10AB 108.0 ?
C2A C3A C4A 120.3(2) y
C2A C3A C10A 118.1(2) y
C4A C3A C10A 121.6(2) y
C5B O2B C8B 117.9(2) y
C3B C9B Br2B 109.76(19) y
C3B C9B H9BA 109.7 ?
Br2B C9B H9BA 109.7 ?
C3B C9B H9BB 109.7 ?
Br2B C9B H9BB 109.7 ?
H9BA C9B H9BB 108.2 ?
C2B C3B C4B 120.1(3) y
C2B C3B C9B 118.0(2) y
C4B C3B C9B 121.8(2) ?
C5A O2A C8A 117.1(2) y
C4B C10B Br3B 111.07(19) y
C4B C10B H10BA 109.4 ?
Br3B C10B H10BA 109.4 ?
C4B C10B H10BB 109.4 ?
Br3B C10B H10BB 109.4 ?
H10BA C10B H10BB 108.0 ?
C2B C1B C6B 121.6(2) y
C2B C1B Br1B 119.8(2) y
C6B C1B Br1B 118.6(2) y
C5B C6B C1B 118.8(3) y
C5B C6B H6B 120.6 ?
C1B C6B H6B 120.6 ?
C6A C1A C2A 121.7(2) y
C6A C1A Br1A 119.15(19) y
C2A C1A Br1A 119.14(19) y
O1B C2B C1B 121.3(2) y
O1B C2B C3B 119.3(3) y
C1B C2B C3B 119.3(3) y
C3B C4B C5B 119.2(2) y
C3B C4B C10B 122.0(3) y
C5B C4B C10B 118.8(2) y
O2A C8A H8AA 109.5 ?
O2A C8A H8AB 109.5 ?
H8AA C8A H8AB 109.5 ?
O2A C8A H8AC 109.5 ?
H8AA C8A H8AC 109.5 ?
H8AB C8A H8AC 109.5 ?
O2B C5B C6B 123.9(3) y
O2B C5B C4B 115.1(2) y
C6B C5B C4B 121.0(3) y
O2B C8B H8BA 109.5 ?
O2B C8B H8BB 109.5 ?
H8BA C8B H8BB 109.5 ?
O2B C8B H8BC 109.5 ?
H8BA C8B H8BC 109.5 ?
H8BB C8B H8BC 109.5 ?
O2A C5A C6A 123.6(2) y
O2A C5A C4A 115.6(2) y
C6A C5A C4A 120.8(2) y
O1A C7A H7AA 109.5 ?
O1A C7A H7AB 109.5 ?
H7AA C7A H7AB 109.5 ?
O1A C7A H7AC 109.5 ?
H7AA C7A H7AC 109.5 ?
H7AB C7A H7AC 109.5 ?
O1B C7B H7BA 109.5 ?
O1B C7B H7BB 109.5 ?
H7BA C7B H7BB 109.5 ?
O1B C7B H7BC 109.5 ?
H7BA C7B H7BC 109.5 ?
H7BB C7B H7BC 109.5 ?

loop_
_geom_bond_atom_site_label_1
_geom_bond_atom_site_label_2
_geom_bond_distance
_geom_bond_publ_flag
Br1A C1A 1.884(2) y
Br2B C9B 1.979(3) y
Br2A C10A 1.962(3) y
Br3A C9A 1.977(3) y
Br3B C10B 1.972(3) y
Br1B C1B 1.888(3) y
O1A C2A 1.373(3) y
O1A C7A 1.442(3) y
O1B C2B 1.373(3) y
O1B C7B 1.438(4) y
C2A C1A 1.392(4) y
C2A C3A 1.401(4) y
C4A C5A 1.403(4) y
C4A C3A 1.404(3) y
C4A C9A 1.490(4) y
C9A H9AA 0.9900 ?
C9A H9AB 0.9900 ?
C6A C1A 1.385(3) y
C6A C5A 1.390(4) y
C6A H6A 0.9500 ?
C10A C3A 1.489(4) y
C10A H10AA 0.9900 ?
C10A H10AB 0.9900 ?
O2B C5B 1.360(3) y
O2B C8B 1.427(4) y
C9B C3B 1.494(4) y
C9B H9BA 0.9900 ?
C9B H9BB 0.9900 ?
C3B C2B 1.403(4) y
C3B C4B 1.397(4) y
O2A C5A 1.359(3) y
O2A C8A 1.428(3) y
C10B C4B 1.490(4) y
C10B H10BA 0.9900 ?
C10B H10BB 0.9900 ?
C1B C2B 1.384(4) y
C1B C6B 1.393(4) y
C6B C5B 1.388(4) y
C6B H6B 0.9500 ?
C4B C5B 1.405(4) y
C8A H8AA 0.9800 ?
C8A H8AB 0.9800 ?
C8A H8AC 0.9800 ?
C8B H8BA 0.9800 ?
C8B H8BB 0.9800 ?
C8B H8BC 0.9800 ?
C7A H7AA 0.9800 ?
C7A H7AB 0.9800 ?
C7A H7AC 0.9800 ?
C7B H7BA 0.9800 ?
C7B H7BB 0.9800 ?
C7B H7BC 0.9800 ?

loop_
_geom_torsion_atom_site_label_1
_geom_torsion_atom_site_label_2
_geom_torsion_atom_site_label_3
_geom_torsion_atom_site_label_4
_geom_torsion
C7A O1A C2A C1A 84.7(3)
C7A O1A C2A C3A -97.4(3)
C5A C4A C9A Br3A -96.0(2)
C3A C4A C9A Br3A 84.9(3)
O1A C2A C3A C4A -177.7(2)
C1A C2A C3A C4A 0.3(4)
O1A C2A C3A C10A 4.3(4)
C1A C2A C3A C10A -177.7(2)
C5A C4A C3A C2A -2.3(4)
C9A C4A C3A C2A 176.9(2)
C5A C4A C3A C10A 175.6(2)
C9A C4A C3A C10A -5.2(4)
Br2A C10A C3A C2A -92.7(2)
Br2A C10A C3A C4A 89.3(3)
Br2B C9B C3B C2B -95.7(3)
Br2B C9B C3B C4B 82.2(3)
C2B C1B C6B C5B 0.7(4)
Br1B C1B C6B C5B 178.5(2)
C5A C6A C1A C2A -0.7(4)
C5A C6A C1A Br1A 178.48(19)
O1A C2A C1A C6A 179.1(2)
C3A C2A C1A C6A 1.2(4)
O1A C2A C1A Br1A 0.0(3)
C3A C2A C1A Br1A -177.93(19)
C7B O1B C2B C1B 84.5(3)
C7B O1B C2B C3B -99.2(3)
C6B C1B C2B O1B 176.4(3)
Br1B C1B C2B O1B -1.3(4)
C6B C1B C2B C3B 0.2(4)
Br1B C1B C2B C3B -177.6(2)
C4B C3B C2B O1B -177.1(2)
C9B C3B C2B O1B 0.8(4)
C4B C3B C2B C1B -0.8(4)
C9B C3B C2B C1B 177.1(3)
C2B C3B C4B C5B 0.4(4)
C9B C3B C4B C5B -177.4(3)
C2B C3B C4B C10B 179.0(3)
C9B C3B C4B C10B 1.2(4)
Br3B C10B C4B C3B 103.2(3)
Br3B C10B C4B C5B -78.3(3)
C8B O2B C5B C6B 4.3(4)
C8B O2B C5B C4B -175.3(3)
C1B C6B C5B O2B 179.3(3)
C1B C6B C5B C4B -1.1(4)
C3B C4B C5B O2B -179.9(2)
C10B C4B C5B O2B 1.5(4)
C3B C4B C5B C6B 0.5(4)
C10B C4B C5B C6B -178.1(3)
C8A O2A C5A C6A -3.1(4)
C8A O2A C5A C4A 176.4(2)
C1A C6A C5A O2A 178.1(2)
C1A C6A C5A C4A -1.4(4)
C3A C4A C5A O2A -176.6(2)
C9A C4A C5A O2A 4.2(4)
C3A C4A C5A C6A 2.9(4)
C9A C4A C5A C6A -176.3(2)

loop_
_cod_related_entry_id
_cod_related_entry_database
_cod_related_entry_code
1 ChemSpider 9124675
